data_2014927
loop_
_publ_author_name
'Arod, Fr\'ed\'eric'
'Gardon, Manuel'
'Pattison, Philip'
'Chapuis, Gervais'

_publ_section_title
;
 The \a~2~-polymorph of salicylideneaniline
;
_journal_issue 5
_journal_name_full 'Acta Crystallographica Section C'
_journal_page_first o317
_journal_page_last o320
_journal_paper_doi 10.1107/S010827010500911X
_journal_volume 61
_journal_year 2005
_chemical_formula_iupac 'C13 H11 N1 O1'
_chemical_formula_moiety 'C13 H11 N1 O1'
_chemical_formula_sum 'C13 H11 N O'
_chemical_formula_weight 197.23
_chemical_melting_point 49
_chemical_name_common 2-Hydroxybenzylideneaniline
_chemical_name_systematic
;
2-(phenyliminomethyl)phenol
;
_space_group_IT_number 19
_symmetry_cell_setting orthorhombic
_symmetry_space_group_name_Hall 'P 2ac 2ab'
_symmetry_space_group_name_H-M 'P 21 21 21'
_atom_sites_solution_hydrogens geom
_atom_sites_solution_primary direct
_atom_sites_solution_secondary difmap
_audit_creation_method SHELXL97
_cell_angle_alpha 90.00
_cell_angle_beta 90.00
_cell_angle_gamma 90.00
_cell_formula_units_Z 4
_cell_length_a 6.0750(11)
_cell_length_b 11.6306(15)
_cell_length_c 14.484(2)
_cell_measurement_reflns_used 7113
_cell_measurement_temperature 120(2)
_cell_measurement_theta_max 26.37
_cell_measurement_theta_min 3.64
_cell_volume 1023.4(3)
_computing_cell_refinement 'KMRED (Oxford Diffraction, 2001)'
_computing_data_collection 'KM4 (Oxford Diffraction, 2001)'
_computing_data_reduction 'XPREP (Siemens, 1998)'
_computing_molecular_graphics 'ORTEPIII (Farrugia, 1997) and XP (Siemens, 1998)'
_computing_publication_material SHELXL97
_computing_structure_refinement 'SHELXL97 (Sheldrick, 1997)'
_computing_structure_solution 'SHELXS97 (Sheldrick, 1997)'
_diffrn_measured_fraction_theta_full 0.997
_diffrn_measured_fraction_theta_max 0.997
_diffrn_measurement_device_type 'Oxford Model CCD area-detector'
_diffrn_measurement_method oscillation
_diffrn_radiation_monochromator graphite
_diffrn_radiation_source 'fine-focus sealed tube'
_diffrn_radiation_type MoK\a
_diffrn_radiation_wavelength 0.71073
_diffrn_reflns_av_R_equivalents 0.0736
_diffrn_reflns_av_sigmaI/netI 0.0493
_diffrn_reflns_limit_h_max 7
_diffrn_reflns_limit_h_min -7
_diffrn_reflns_limit_k_max 14
_diffrn_reflns_limit_k_min -14
_diffrn_reflns_limit_l_max 18
_diffrn_reflns_limit_l_min -17
_diffrn_reflns_number 5769
_diffrn_reflns_theta_full 26.37
_diffrn_reflns_theta_max 26.37
_diffrn_reflns_theta_min 3.64
_diffrn_standards_number 0
_exptl_absorpt_coefficient_mu 0.081
_exptl_absorpt_correction_type none
_exptl_crystal_colour yellow
_exptl_crystal_density_diffrn 1.280
_exptl_crystal_density_meas ?
_exptl_crystal_density_method 'not measured'
_exptl_crystal_description prism
_exptl_crystal_F_000 416
_exptl_crystal_size_max 0.180
_exptl_crystal_size_mid 0.140
_exptl_crystal_size_min 0.060
_refine_diff_density_max 0.177
_refine_diff_density_min -0.188
_refine_ls_extinction_expression Fc^*^=kFc[1+0.001xFc^2^\l^3^/sin(2\q)]^-1/4^
_refine_ls_extinction_method none
_refine_ls_goodness_of_fit_ref 1.025
_refine_ls_hydrogen_treatment mixed
_refine_ls_matrix_type full
_refine_ls_number_parameters 140
_refine_ls_number_reflns 1237
_refine_ls_number_restraints 0
_refine_ls_restrained_S_all 1.025
_refine_ls_R_factor_all 0.0548
_refine_ls_R_factor_gt 0.0412
_refine_ls_shift/su_max 0.000
_refine_ls_shift/su_mean 0.000
_refine_ls_structure_factor_coef Fsqd
_refine_ls_weighting_details 'calc w = 1/[\s^2^(Fo^2^)+(0.0566P)^2^] where P=(Fo^2^+2Fc^2^)/3'
_refine_ls_weighting_scheme calc
_refine_ls_wR_factor_gt 0.0952
_refine_ls_wR_factor_ref 0.1008
_reflns_number_gt 1004
_reflns_number_total 1237
_reflns_threshold_expression I>2\s(I)
_cod_data_source_file sq1198.cif
_cod_data_source_block I
_cod_depositor_comments
;
The following automatic conversions were performed:

'_exptl_crystal_density_meas' value 'not measured' was changed to '?'
- the value is perceived as not measured.

Automatic conversion script
Id: cif_fix_values 3008 2015-01-20 13:52:24Z robertas 
;
_cod_original_formula_sum 'C13 H11 N1 O1'
_cod_database_code 2014927
_cod_database_fobs_code 2014927

loop_
_symmetry_equiv_pos_as_xyz
'x, y, z'
'-x+1/2, -y, z+1/2'
'-x, y+1/2, -z+1/2'
'x+1/2, -y+1/2, -z'

loop_
_atom_site_label
_atom_site_fract_x
_atom_site_fract_y
_atom_site_fract_z
_atom_site_U_iso_or_equiv
_atom_site_adp_type
_atom_site_calc_flag
_atom_site_refinement_flags
_atom_site_occupancy
_atom_site_disorder_assembly
_atom_site_disorder_group
_atom_site_type_symbol
C1 0.3867(4) 0.37561(19) 0.51910(16) 0.0189(5) Uani d . 1 . . C
C2 0.4975(4) 0.3728(2) 0.43423(16) 0.0233(5) Uani d . 1 . . C
H2A 0.6392 0.3427 0.4316 0.028 Uiso calc R 1 . . H
C3 0.4008(5) 0.41346(19) 0.35480(17) 0.0263(6) Uani d . 1 . . C
H3A 0.4748 0.4093 0.2987 0.032 Uiso calc R 1 . . H
C4 0.1914(5) 0.4608(2) 0.35951(18) 0.0267(6) Uani d . 1 . . C
H4A 0.1267 0.4897 0.3061 0.032 Uiso calc R 1 . . H
C5 0.0774(4) 0.4660(2) 0.44174(16) 0.0263(6) Uani d . 1 . . C
H5A -0.0624 0.4985 0.4435 0.032 Uiso calc R 1 . . H
C6 0.1713(4) 0.4226(2) 0.52202(16) 0.0206(6) Uani d . 1 . . C
C7 0.4952(4) 0.33256(19) 0.60175(15) 0.0201(5) Uani d . 1 . . C
H7A 0.6415 0.3094 0.5982 0.024 Uiso calc R 1 . . H
C8 0.5122(4) 0.2868(2) 0.75854(15) 0.0212(5) Uani d . 1 . . C
C9 0.4144(5) 0.2065(2) 0.81543(17) 0.0281(6) Uani d . 1 . . C
H9A 0.2745 0.1789 0.8017 0.034 Uiso calc R 1 . . H
C10 0.5240(5) 0.1672(2) 0.89276(18) 0.0335(7) Uani d . 1 . . C
H10A 0.4590 0.1115 0.9299 0.040 Uiso calc R 1 . . H
C11 0.7299(5) 0.2098(2) 0.91549(18) 0.0347(7) Uani d . 1 . . C
H11A 0.8028 0.1830 0.9677 0.042 Uiso calc R 1 . . H
C12 0.8263(5) 0.2925(2) 0.86000(17) 0.0298(6) Uani d . 1 . . C
H12A 0.9632 0.3226 0.8755 0.036 Uiso calc R 1 . . H
C13 0.7183(4) 0.3308(2) 0.78106(16) 0.0252(6) Uani d . 1 . . C
H13A 0.7839 0.3857 0.7434 0.030 Uiso calc R 1 . . H
N1 0.3943(3) 0.32578(17) 0.67917(13) 0.0219(5) Uani d . 1 . . N
O1 0.0561(3) 0.42616(15) 0.60183(13) 0.0303(5) Uani d . 1 . . O
H1A 0.147(7) 0.389(3) 0.653(2) 0.070(12) Uiso d . 1 . . H

loop_
_atom_site_aniso_label
_atom_site_aniso_U_11
_atom_site_aniso_U_22
_atom_site_aniso_U_33
_atom_site_aniso_U_12
_atom_site_aniso_U_13
_atom_site_aniso_U_23
C1 0.0172(12) 0.0149(11) 0.0246(12) -0.0030(10) -0.0011(11) -0.0020(9)
C2 0.0183(12) 0.0185(12) 0.0330(14) -0.0012(11) -0.0003(12) -0.0027(10)
C3 0.0350(15) 0.0182(12) 0.0255(13) -0.0047(12) 0.0048(13) -0.0018(10)
C4 0.0363(15) 0.0175(12) 0.0264(13) -0.0043(12) -0.0112(13) 0.0021(11)
C5 0.0217(13) 0.0198(12) 0.0373(15) 0.0027(11) -0.0081(13) 0.0006(11)
C6 0.0180(12) 0.0179(12) 0.0259(13) -0.0008(10) -0.0012(11) -0.0012(10)
C7 0.0179(12) 0.0166(11) 0.0258(12) 0.0017(10) -0.0009(12) -0.0035(10)
C8 0.0238(12) 0.0192(11) 0.0206(12) 0.0081(11) 0.0005(11) -0.0040(9)
C9 0.0305(14) 0.0248(13) 0.0290(13) 0.0021(12) 0.0020(13) -0.0037(11)
C10 0.0483(18) 0.0253(13) 0.0269(13) 0.0046(13) 0.0035(14) 0.0024(11)
C11 0.0459(18) 0.0318(15) 0.0264(13) 0.0116(14) -0.0069(14) 0.0003(12)
C12 0.0283(14) 0.0324(14) 0.0287(13) 0.0067(12) -0.0037(13) -0.0049(12)
C13 0.0263(14) 0.0253(14) 0.0241(13) 0.0041(12) 0.0037(11) -0.0017(11)
N1 0.0198(10) 0.0217(10) 0.0243(10) 0.0024(9) -0.0013(10) -0.0023(9)
O1 0.0230(10) 0.0343(10) 0.0337(10) 0.0063(8) 0.0057(9) 0.0021(8)

loop_
_atom_type_symbol
_atom_type_description
_atom_type_scat_dispersion_real
_atom_type_scat_dispersion_imag
_atom_type_scat_source
C C 0.0033 0.0016 'International Tables Vol C Tables 4.2.6.8 and 6.1.1.4'
H H 0.0000 0.0000 'International Tables Vol C Tables 4.2.6.8 and 6.1.1.4'
N N 0.0061 0.0033 'International Tables Vol C Tables 4.2.6.8 and 6.1.1.4'
O O 0.0106 0.0060 'International Tables Vol C Tables 4.2.6.8 and 6.1.1.4'

loop_
_geom_angle_atom_site_label_1
_geom_angle_atom_site_label_2
_geom_angle_atom_site_label_3
_geom_angle
C2 C1 C6 118.5(2)
C2 C1 C7 119.7(2)
C6 C1 C7 121.7(2)
C3 C2 C1 121.4(2)
C3 C2 H2A 119.3
C1 C2 H2A 119.3
C2 C3 C4 119.1(2)
C2 C3 H3A 120.4
C4 C3 H3A 120.4
C5 C4 C3 121.3(2)
C5 C4 H4A 119.3
C3 C4 H4A 119.3
C4 C5 C6 120.0(2)
C4 C5 H5A 120.0
C6 C5 H5A 120.0
O1 C6 C5 119.5(2)
O1 C6 C1 121.0(2)
C5 C6 C1 119.6(2)
N1 C7 C1 121.6(2)
N1 C7 H7A 119.2
C1 C7 H7A 119.2
C9 C8 C13 119.8(2)
C9 C8 N1 118.6(2)
C13 C8 N1 121.5(2)
C8 C9 C10 120.1(3)
C8 C9 H9A 120.0
C10 C9 H9A 120.0
C9 C10 C11 120.6(3)
C9 C10 H10A 119.7
C11 C10 H10A 119.7
C12 C11 C10 119.5(3)
C12 C11 H11A 120.2
C10 C11 H11A 120.2
C11 C12 C13 120.0(3)
C11 C12 H12A 120.0
C13 C12 H12A 120.0
C12 C13 C8 119.9(3)
C12 C13 H13A 120.0
C8 C13 H13A 120.0
C7 N1 C8 118.94(19)
C6 O1 H1A 109(2)

loop_
_geom_bond_atom_site_label_1
_geom_bond_atom_site_label_2
_geom_bond_site_symmetry_2
_geom_bond_distance
_geom_bond_publ_flag
C1 C2 . 1.402(3) ?
C1 C6 . 1.419(3) ?
C1 C7 . 1.455(3) ?
C2 C3 . 1.376(3) ?
C2 H2A . 0.9300 ?
C3 C4 . 1.388(4) ?
C3 H3A . 0.9300 ?
C4 C5 . 1.379(4) ?
C4 H4A . 0.9300 ?
C5 C6 . 1.390(3) ?
C5 H5A . 0.9300 ?
C6 O1 . 1.352(3) ?
C7 N1 . 1.281(3) ?
C7 H7A . 0.9300 ?
C8 C9 . 1.379(3) ?
C8 C13 . 1.391(4) ?
C8 N1 . 1.429(3) ?
C9 C10 . 1.381(3) ?
C9 H9A . 0.9300 ?
C10 C11 . 1.385(4) ?
C10 H10A . 0.9300 ?
C11 C12 . 1.384(4) ?
C11 H11A . 0.9300 ?
C12 C13 . 1.391(3) ?
C12 H12A . 0.9300 ?
C13 H13A . 0.9300 ?
O1 H1A . 1.02(4) ?

loop_
_geom_hbond_atom_site_label_D
_geom_hbond_atom_site_label_H
_geom_hbond_atom_site_label_A
_geom_hbond_distance_DH
_geom_hbond_distance_HA
_geom_hbond_distance_DA
_geom_hbond_angle_DHA
O1 H1A N1 1.02(3) 1.72(4) 2.615(3) 145(3)

loop_
_geom_torsion_atom_site_label_1
_geom_torsion_atom_site_label_2
_geom_torsion_atom_site_label_3
_geom_torsion_atom_site_label_4
_geom_torsion
C6 C1 C2 C3 -0.5(3)
C7 C1 C2 C3 -179.5(2)
C1 C2 C3 C4 1.6(3)
C2 C3 C4 C5 -1.1(3)
C3 C4 C5 C6 -0.4(4)
C4 C5 C6 O1 -178.7(2)
C4 C5 C6 C1 1.5(3)
C2 C1 C6 O1 179.2(2)
C7 C1 C6 O1 -1.9(3)
C2 C1 C6 C5 -1.0(3)
C7 C1 C6 C5 178.0(2)
C2 C1 C7 N1 -174.8(2)
C6 C1 C7 N1 6.3(3)
C13 C8 C9 C10 -2.2(3)
N1 C8 C9 C10 -179.9(2)
C8 C9 C10 C11 1.8(4)
C9 C10 C11 C12 -0.1(4)
C10 C11 C12 C13 -1.2(4)
C11 C12 C13 C8 0.8(4)
C9 C8 C13 C12 0.9(3)
N1 C8 C13 C12 178.6(2)
C1 C7 N1 C8 -177.7(2)
C9 C8 N1 C7 -134.6(2)
C13 C8 N1 C7 47.7(3)

loop_
_cod_related_entry_id
_cod_related_entry_database
_cod_related_entry_code
1 ChemSpider 10438391
